data_7154204
loop_
_publ_author_name
'Hung, Tran Quang'
'Dang, Tuan Thanh'
'Janke, Julia'
'Villinger, Alexander'
'Langer, Peter'

_publ_section_title
;
 Efficient synthesis of \a- and \d-carbolines by sequential Pd-catalyzed
 site-selective C-C and twofold C-N coupling reactions.
;
_journal_issue 5
_journal_name_full 'Organic &amp; biomolecular chemistry'
_journal_page_first 1375
_journal_page_last 1386
_journal_paper_doi 10.1039/c4ob02226b
_journal_volume 13
_journal_year 2015
_chemical_formula_moiety 'C17 H11 F N2'
_chemical_formula_sum 'C17 H11 F N2'
_chemical_formula_weight 262.28
_chemical_name_systematic
;
5-(4-Fluorophenyl)-5<i>H</i>-pyrido[3,2-b]indole
;
_space_group_IT_number 15
_symmetry_cell_setting monoclinic
_symmetry_Int_Tables_number 15
_symmetry_space_group_name_Hall '-C 2yc'
_symmetry_space_group_name_H-M 'C 1 2/c 1'
_atom_sites_solution_hydrogens geom
_atom_sites_solution_primary direct
_atom_sites_solution_secondary difmap
_audit_creation_method SHELXL-97
_cell_angle_alpha 90.00
_cell_angle_beta 94.077(2)
_cell_angle_gamma 90.00
_cell_formula_units_Z 8
_cell_length_a 13.9224(7)
_cell_length_b 11.0347(5)
_cell_length_c 16.4227(9)
_cell_measurement_reflns_used 4771
_cell_measurement_temperature 173(2)
_cell_measurement_theta_max 60.482
_cell_measurement_theta_min 4.715
_cell_volume 2516.6(2)
_computing_cell_refinement 'Bruker Apex V7.51A'
_computing_data_collection 'Bruker Apex V7.51A'
_computing_data_reduction 'Bruker SAINT'
_computing_molecular_graphics 'ORTEP-3v2.01 (Farrugia, 1997)'
_computing_publication_material SHELXL-97
_computing_structure_refinement 'SHELXL-97 (Sheldrick, 1997)'
_computing_structure_solution 'SHELXS-97 (Sheldrick, 1997)'
_diffrn_ambient_temperature 173(2)
_diffrn_measured_fraction_theta_full 0.994
_diffrn_measured_fraction_theta_max 0.994
_diffrn_measurement_device_type 'Bruker Apex Kappa II-CCD-diffractometer'
_diffrn_measurement_method 'phi and omega scans'
_diffrn_radiation_monochromator graphite
_diffrn_radiation_source 'sealed tube'
_diffrn_radiation_type MoK\a
_diffrn_radiation_wavelength 0.71073
_diffrn_reflns_av_R_equivalents 0.0332
_diffrn_reflns_av_sigmaI/netI 0.0382
_diffrn_reflns_limit_h_max 17
_diffrn_reflns_limit_h_min -18
_diffrn_reflns_limit_k_max 15
_diffrn_reflns_limit_k_min -14
_diffrn_reflns_limit_l_max 21
_diffrn_reflns_limit_l_min -17
_diffrn_reflns_number 15409
_diffrn_reflns_theta_full 29.00
_diffrn_reflns_theta_max 29.00
_diffrn_reflns_theta_min 2.36
_exptl_absorpt_coefficient_mu 0.093
_exptl_absorpt_correction_T_max 0.9825
_exptl_absorpt_correction_T_min 0.9411
_exptl_absorpt_correction_type multi-scan
_exptl_absorpt_process_details '(SADABS; Sheldrick, 2004)'
_exptl_crystal_colour colourless
_exptl_crystal_density_diffrn 1.384
_exptl_crystal_density_method 'not measured'
_exptl_crystal_description block
_exptl_crystal_F_000 1088
_exptl_crystal_size_max 0.66
_exptl_crystal_size_mid 0.23
_exptl_crystal_size_min 0.19
_refine_diff_density_max 0.147
_refine_diff_density_min -0.198
_refine_diff_density_rms 0.033
_refine_ls_extinction_method none
_refine_ls_goodness_of_fit_ref 1.041
_refine_ls_hydrogen_treatment constr
_refine_ls_matrix_type full
_refine_ls_number_parameters 218
_refine_ls_number_reflns 3322
_refine_ls_number_restraints 0
_refine_ls_restrained_S_all 1.041
_refine_ls_R_factor_all 0.0769
_refine_ls_R_factor_gt 0.0432
_refine_ls_shift/su_max 0.000
_refine_ls_shift/su_mean 0.000
_refine_ls_structure_factor_coef Fsqd
_refine_ls_weighting_details 'calc w=1/[\s^2^(Fo^2^)+(0.0421P)^2^+0.8289P] where P=(Fo^2^+2Fc^2^)/3'
_refine_ls_weighting_scheme calc
_refine_ls_wR_factor_gt 0.1010
_refine_ls_wR_factor_ref 0.1155
_reflns_number_gt 2167
_reflns_number_total 3322
_reflns_threshold_expression >2\s(I)
_cod_data_source_file c4ob02226b2.cif
_cod_data_source_block is_jj2h210
_cod_depositor_comments 'Adding full bibliography for 7154203--7154204.cif.'
_cod_original_sg_symbol_H-M 'C 2/c'
_cod_database_code 7154204

loop_
_symmetry_equiv_pos_as_xyz
'x, y, z'
'-x, y, -z+1/2'
'x+1/2, y+1/2, z'
'-x+1/2, y+1/2, -z+1/2'
'-x, -y, -z'
'x, -y, z-1/2'
'-x+1/2, -y+1/2, -z'
'x+1/2, -y+1/2, z-1/2'

loop_
_atom_site_label
_atom_site_type_symbol
_atom_site_fract_x
_atom_site_fract_y
_atom_site_fract_z
_atom_site_U_iso_or_equiv
_atom_site_adp_type
_atom_site_occupancy
_atom_site_symmetry_multiplicity
_atom_site_calc_flag
_atom_site_refinement_flags
_atom_site_disorder_assembly
_atom_site_disorder_group
N1A N 0.64306(15) 0.8014(2) 0.47293(11) 0.0460(6) Uani 0.738(4) 1 d P A 1
C1A C 0.5809(2) 0.8804(2) 0.43624(18) 0.0371(5) Uani 0.738(4) 1 d P A 1
C2A C 0.4894(2) 0.8459(2) 0.4000(2) 0.0355(5) Uani 0.738(4) 1 d P A 1
C3A C 0.4599(2) 0.7270(3) 0.4007(2) 0.0418(6) Uani 0.738(4) 1 d P A 1
H3A H 0.3990 0.7019 0.3769 0.050 Uiso 0.738(4) 1 calc PR A 1
C4A C 0.5247(2) 0.6462(2) 0.43851(15) 0.0471(6) Uani 0.738(4) 1 d P A 1
H4A H 0.5089 0.5626 0.4407 0.056 Uiso 0.738(4) 1 calc PR A 1
C5A C 0.61336(19) 0.6869(3) 0.47342(13) 0.0491(7) Uani 0.738(4) 1 d P A 1
H5A H 0.6554 0.6285 0.4993 0.059 Uiso 0.738(4) 1 calc PR A 1
C6A C 0.5903(3) 1.0086(2) 0.4221(2) 0.0350(7) Uani 0.738(4) 1 d P A 1
C7A C 0.6663(2) 1.0904(4) 0.43954(17) 0.0422(7) Uani 0.738(4) 1 d P A 1
H7A H 0.7246 1.0650 0.4681 0.051 Uiso 0.738(4) 1 calc PR A 1
C8A C 0.6538(2) 1.2074(3) 0.41418(17) 0.0472(7) Uani 0.738(4) 1 d P A 1
H8A H 0.7044 1.2643 0.4248 0.057 Uiso 0.738(4) 1 calc PR A 1
C9A C 0.5670(2) 1.2452(3) 0.3724(2) 0.0450(7) Uani 0.738(4) 1 d P A 1
H9A H 0.5602 1.3277 0.3565 0.054 Uiso 0.738(4) 1 calc PR A 1
C10A C 0.4922(3) 1.1670(4) 0.3541(3) 0.0387(7) Uani 0.738(4) 1 d P A 1
H10A H 0.4336 1.1920 0.3259 0.046 Uiso 0.738(4) 1 calc PR A 1
C11A C 0.5090(6) 1.0454(7) 0.3804(5) 0.0364(10) Uani 0.738(4) 1 d P A 1
N2A N 0.4418(5) 0.9496(4) 0.3650(4) 0.0342(7) Uani 0.738(4) 1 d P A 1
C12A C 0.3393(3) 0.8733(5) 0.2547(3) 0.0364(8) Uani 0.738(4) 1 d PG A 1
H12A H 0.3897 0.8216 0.2399 0.044 Uiso 0.738(4) 1 calc PR A 1
C13A C 0.2512(3) 0.8730(6) 0.2092(3) 0.0418(10) Uani 0.738(4) 1 d PG A 1
H13A H 0.2415 0.8210 0.1632 0.050 Uiso 0.738(4) 1 calc PR A 1
C14A C 0.1775(3) 0.9487(6) 0.2309(3) 0.0411(8) Uani 0.738(4) 1 d PG A 1
C15A C 0.1918(4) 1.0248(6) 0.2981(4) 0.0438(8) Uani 0.738(4) 1 d PG A 1
H15A H 0.1413 1.0765 0.3130 0.053 Uiso 0.738(4) 1 calc PR A 1
C16A C 0.2798(4) 1.0251(6) 0.3437(4) 0.0424(6) Uani 0.738(4) 1 d PG A 1
H16A H 0.2896 1.0770 0.3896 0.051 Uiso 0.738(4) 1 calc PR A 1
C17A C 0.3536(3) 0.9493(5) 0.3220(3) 0.0332(6) Uani 0.738(4) 1 d PG A 1
F1A F 0.0937(7) 0.9482(8) 0.1881(6) 0.0614(10) Uani 0.738(4) 1 d P A 1
N1B N 0.6656(7) 1.0370(6) 0.4482(5) 0.0422(7) Uani 0.262(4) 1 d P A 2
C1B C 0.5900(11) 0.9697(10) 0.4269(8) 0.0350(7) Uani 0.262(4) 1 d P A 2
C2B C 0.496(2) 1.024(2) 0.3773(16) 0.0364(10) Uani 0.262(4) 1 d P A 2
C3B C 0.5081(11) 1.1376(13) 0.3583(10) 0.0387(7) Uani 0.262(4) 1 d P A 2
H3B H 0.4572 1.1752 0.3260 0.046 Uiso 0.262(4) 1 calc PR A 2
C4B C 0.5899(8) 1.2105(10) 0.3814(7) 0.0450(7) Uani 0.262(4) 1 d P A 2
H4B H 0.5937 1.2937 0.3671 0.054 Uiso 0.262(4) 1 calc PR A 2
C5B C 0.6622(8) 1.1520(12) 0.4255(7) 0.0472(7) Uani 0.262(4) 1 d P A 2
H5B H 0.7170 1.1996 0.4420 0.057 Uiso 0.262(4) 1 calc PR A 2
C6B C 0.5674(6) 0.8450(6) 0.4355(6) 0.0371(5) Uani 0.262(4) 1 d PG A 2
C7B C 0.6190(4) 0.7524(7) 0.4759(4) 0.0460(6) Uani 0.262(4) 1 d PG A 2
H7B H 0.6804 0.7687 0.5027 0.055 Uiso 0.262(4) 1 calc PR A 2
C8B C 0.5809(5) 0.6361(6) 0.4771(4) 0.0491(7) Uani 0.262(4) 1 d PG A 2
H8B H 0.6161 0.5728 0.5047 0.059 Uiso 0.262(4) 1 calc PR A 2
C9B C 0.4911(5) 0.6123(6) 0.4379(5) 0.0471(6) Uani 0.262(4) 1 d PG A 2
H9B H 0.4650 0.5327 0.4387 0.056 Uiso 0.262(4) 1 calc PR A 2
C10B C 0.4395(5) 0.7048(8) 0.3974(6) 0.0418(6) Uani 0.262(4) 1 d PG A 2
H10B H 0.3781 0.6885 0.3706 0.050 Uiso 0.262(4) 1 calc PR A 2
C11B C 0.4776(6) 0.8211(7) 0.3962(7) 0.0355(5) Uani 0.262(4) 1 d PG A 2
N2B N 0.4467(16) 0.9224(14) 0.3678(12) 0.0342(7) Uani 0.262(4) 1 d P A 2
C12B C 0.3468(11) 0.9378(18) 0.3152(11) 0.0364(8) Uani 0.262(4) 1 d P A 2
C13B C 0.3231(11) 0.8679(17) 0.2471(12) 0.0418(10) Uani 0.262(4) 1 d P A 2
H13B H 0.3695 0.8140 0.2277 0.050 Uiso 0.262(4) 1 calc PR A 2
C14B C 0.2357(14) 0.8746(19) 0.2081(10) 0.0411(8) Uani 0.262(4) 1 d P A 2
H14B H 0.2147 0.8249 0.1631 0.049 Uiso 0.262(4) 1 calc PR A 2
C15B C 0.1820(10) 0.959(2) 0.2397(12) 0.0438(8) Uani 0.262(4) 1 d P A 2
C16B C 0.1957(12) 1.034(2) 0.2999(12) 0.0424(6) Uani 0.262(4) 1 d P A 2
H16B H 0.1497 1.0927 0.3130 0.051 Uiso 0.262(4) 1 calc PR A 2
C17B C 0.2832(12) 1.0196(15) 0.3434(9) 0.0332(6) Uani 0.262(4) 1 d P A 2
H17B H 0.2990 1.0653 0.3915 0.040 Uiso 0.262(4) 1 calc PR A 2
F1B F 0.085(2) 0.968(2) 0.194(2) 0.0614(10) Uani 0.262(4) 1 d P A 2

loop_
_atom_site_aniso_label
_atom_site_aniso_U_11
_atom_site_aniso_U_22
_atom_site_aniso_U_33
_atom_site_aniso_U_23
_atom_site_aniso_U_13
_atom_site_aniso_U_12
N1A 0.0425(11) 0.0608(14) 0.0339(8) -0.0009(9) -0.0029(7) 0.0070(10)
C1A 0.0336(12) 0.0527(16) 0.0249(7) -0.0044(12) 0.0006(7) 0.0010(11)
C2A 0.0350(11) 0.0461(12) 0.0253(7) 0.0002(10) 0.0018(7) 0.0020(10)
C3A 0.0432(13) 0.0489(15) 0.0332(8) 0.0039(9) 0.0018(9) 0.0021(10)
C4A 0.0575(19) 0.0442(15) 0.0391(9) 0.0044(10) 0.0005(12) 0.0045(11)
C5A 0.0509(16) 0.058(2) 0.0370(9) 0.0054(11) -0.0033(10) 0.0148(13)
C6A 0.0358(8) 0.045(2) 0.0245(8) 0.0002(15) 0.0031(6) 0.0037(18)
C7A 0.0376(9) 0.054(2) 0.0338(11) -0.0065(17) -0.0019(8) 0.000(2)
C8A 0.0405(12) 0.0587(19) 0.0424(12) -0.0021(13) 0.0019(8) -0.0063(15)
C9A 0.0393(19) 0.057(2) 0.0385(12) 0.0033(12) 0.0024(11) -0.0015(12)
C10A 0.0348(18) 0.047(2) 0.0340(9) 0.0104(14) 0.0016(11) 0.0023(12)
C11A 0.030(3) 0.054(4) 0.0258(9) -0.0023(17) 0.0028(13) -0.0114(16)
N2A 0.0325(10) 0.036(2) 0.0333(8) 0.0103(16) -0.0014(6) 0.0040(18)
C12A 0.0292(16) 0.0510(14) 0.0285(16) 0.0047(10) -0.0011(12) 0.0005(14)
C13A 0.040(3) 0.0528(12) 0.0320(12) -0.0024(9) 0.0004(15) -0.0036(18)
C14A 0.0345(12) 0.0517(19) 0.0354(16) 0.0069(13) -0.0103(9) -0.0066(10)
C15A 0.0348(12) 0.045(2) 0.0507(13) 0.0024(12) -0.0005(10) 0.0008(13)
C16A 0.0420(15) 0.0454(12) 0.0396(11) 0.0001(9) 0.0006(9) 0.0013(11)
C17A 0.0315(12) 0.0422(17) 0.0258(13) 0.0070(10) 0.0001(8) -0.0081(10)
F1A 0.0420(19) 0.072(3) 0.0666(17) -0.0091(18) -0.0187(13) 0.0047(17)
N1B 0.0376(9) 0.054(2) 0.0338(11) -0.0065(17) -0.0019(8) 0.000(2)
C1B 0.0358(8) 0.045(2) 0.0245(8) 0.0002(15) 0.0031(6) 0.0037(18)
C2B 0.030(3) 0.054(4) 0.0258(9) -0.0023(17) 0.0028(13) -0.0114(16)
C3B 0.0348(18) 0.047(2) 0.0340(9) 0.0104(14) 0.0016(11) 0.0023(12)
C4B 0.0393(19) 0.057(2) 0.0385(12) 0.0033(12) 0.0024(11) -0.0015(12)
C5B 0.0405(12) 0.0587(19) 0.0424(12) -0.0021(13) 0.0019(8) -0.0063(15)
C6B 0.0336(12) 0.0527(16) 0.0249(7) -0.0044(12) 0.0006(7) 0.0010(11)
C7B 0.0425(11) 0.0608(14) 0.0339(8) -0.0009(9) -0.0029(7) 0.0070(10)
C8B 0.0509(16) 0.058(2) 0.0370(9) 0.0054(11) -0.0033(10) 0.0148(13)
C9B 0.0575(19) 0.0442(15) 0.0391(9) 0.0044(10) 0.0005(12) 0.0045(11)
C10B 0.0432(13) 0.0489(15) 0.0332(8) 0.0039(9) 0.0018(9) 0.0021(10)
C11B 0.0350(11) 0.0461(12) 0.0253(7) 0.0002(10) 0.0018(7) 0.0020(10)
N2B 0.0325(10) 0.036(2) 0.0333(8) 0.0103(16) -0.0014(6) 0.0040(18)
C12B 0.0292(16) 0.0510(14) 0.0285(16) 0.0047(10) -0.0011(12) 0.0005(14)
C13B 0.040(3) 0.0528(12) 0.0320(12) -0.0024(9) 0.0004(15) -0.0036(18)
C14B 0.0345(12) 0.0517(19) 0.0354(16) 0.0069(13) -0.0103(9) -0.0066(10)
C15B 0.0348(12) 0.045(2) 0.0507(13) 0.0024(12) -0.0005(10) 0.0008(13)
C16B 0.0420(15) 0.0454(12) 0.0396(11) 0.0001(9) 0.0006(9) 0.0013(11)
C17B 0.0315(12) 0.0422(17) 0.0258(13) 0.0070(10) 0.0001(8) -0.0081(10)
F1B 0.0420(19) 0.072(3) 0.0666(17) -0.0091(18) -0.0187(13) 0.0047(17)

loop_
_atom_type_symbol
_atom_type_description
_atom_type_scat_dispersion_real
_atom_type_scat_dispersion_imag
_atom_type_scat_source
C C 0.0033 0.0016 'International Tables Vol C Tables 4.2.6.8 and 6.1.1.4'
H H 0.0000 0.0000 'International Tables Vol C Tables 4.2.6.8 and 6.1.1.4'
N N 0.0061 0.0033 'International Tables Vol C Tables 4.2.6.8 and 6.1.1.4'
F F 0.0171 0.0103 'International Tables Vol C Tables 4.2.6.8 and 6.1.1.4'

loop_
_geom_angle_atom_site_label_1
_geom_angle_atom_site_label_2
_geom_angle_atom_site_label_3
_geom_angle
C5A N1A C1A 115.45(17)
N1A C1A C2A 123.0(2)
N1A C1A C6A 130.4(3)
C2A C1A C6A 106.6(3)
C3A C2A C1A 120.79(17)
C3A C2A N2A 129.8(3)
C1A C2A N2A 109.4(3)
C2A C3A C4A 115.66(19)
C2A C3A H3A 122.2
C4A C3A H3A 122.2
C3A C4A C5A 120.4(2)
C3A C4A H4A 119.8
C5A C4A H4A 119.8
N1A C5A C4A 124.66(19)
N1A C5A H5A 117.7
C4A C5A H5A 117.7
C11A C6A C7A 120.3(3)
C11A C6A C1A 107.2(4)
C7A C6A C1A 132.4(3)
C8A C7A C6A 118.0(3)
C8A C7A H7A 121.0
C6A C7A H7A 121.0
C7A C8A C9A 120.9(3)
C7A C8A H8A 119.5
C9A C8A H8A 119.5
C10A C9A C8A 122.3(2)
C10A C9A H9A 118.9
C8A C9A H9A 118.9
C9A C10A C11A 114.9(4)
C9A C10A H10A 122.5
C11A C10A H10A 122.5
C6A C11A N2A 112.7(6)
C6A C11A C10A 123.6(4)
N2A C11A C10A 123.7(7)
C17A N2A C11A 130.2(5)
C17A N2A C2A 125.5(5)
C11A N2A C2A 104.1(5)
C13A C12A C17A 120.0
C13A C12A H12A 120.0
C17A C12A H12A 120.0
C12A C13A C14A 120.0
C12A C13A H13A 120.0
C14A C13A H13A 120.0
F1A C14A C15A 119.9(5)
F1A C14A C13A 120.1(5)
C15A C14A C13A 120.0
C14A C15A C16A 120.0
C14A C15A H15A 120.0
C16A C15A H15A 120.0
C15A C16A C17A 120.0
C15A C16A H16A 120.0
C17A C16A H16A 120.0
N2A C17A C16A 121.1(4)
N2A C17A C12A 118.9(4)
C16A C17A C12A 120.0
C1B N1B C5B 117.0(10)
N1B C1B C6B 134.4(11)
N1B C1B C2B 122.1(11)
C6B C1B C2B 103.5(12)
C3B C2B N2B 149(2)
C3B C2B C1B 111.7(16)
N2B C2B C1B 98(2)
C2B C3B C4B 126.1(14)
C2B C3B H3B 116.9
C4B C3B H3B 116.9
C5B C4B C3B 114.9(10)
C5B C4B H4B 122.6
C3B C4B H4B 122.6
N1B C5B C4B 128.1(12)
N1B C5B H5B 116.0
C4B C5B H5B 116.0
C7B C6B C11B 120.0
C7B C6B C1B 130.4(8)
C11B C6B C1B 109.6(8)
C6B C7B C8B 120.0
C6B C7B H7B 120.0
C8B C7B H7B 120.0
C9B C8B C7B 120.0
C9B C8B H8B 120.0
C7B C8B H8B 120.0
C8B C9B C10B 120.0
C8B C9B H9B 120.0
C10B C9B H9B 120.0
C9B C10B C11B 120.0
C9B C10B H10B 120.0
C11B C10B H10B 120.0
N2B C11B C10B 134.1(11)
N2B C11B C6B 105.9(11)
C10B C11B C6B 120.0
C11B N2B C2B 123(2)
C11B N2B C12B 123.5(17)
C2B N2B C12B 113.9(18)
C17B C12B C13B 121.3(6)
C17B C12B N2B 116.6(13)
C13B C12B N2B 122.0(13)
C14B C13B C12B 121.0(7)
C14B C13B H13B 119.5
C12B C13B H13B 119.5
C15B C14B C13B 111.9(6)
C15B C14B H14B 124.1
C13B C14B H14B 124.1
C16B C15B C14B 133.8(7)
C16B C15B F1B 114.7(15)
C14B C15B F1B 111.5(15)
C15B C16B C17B 113.8(6)
C15B C16B H16B 123.1
C17B C16B H16B 123.1
C12B C17B C16B 118.0(6)
C12B C17B H17B 121.0
C16B C17B H17B 121.0

loop_
_geom_bond_atom_site_label_1
_geom_bond_atom_site_label_2
_geom_bond_distance
N1A C5A 1.330(3)
N1A C1A 1.341(3)
C1A C2A 1.419(2)
C1A C6A 1.440(3)
C2A C3A 1.376(3)
C2A N2A 1.423(4)
C3A C4A 1.384(3)
C3A H3A 0.9500
C4A C5A 1.397(3)
C4A H4A 0.9500
C5A H5A 0.9500
C6A C11A 1.345(10)
C6A C7A 1.405(5)
C7A C8A 1.365(3)
C7A H7A 0.9500
C8A C9A 1.409(3)
C8A H8A 0.9500
C9A C10A 1.370(6)
C9A H9A 0.9500
C10A C11A 1.424(9)
C10A H10A 0.9500
C11A N2A 1.422(8)
N2A C17A 1.373(7)
C12A C13A 1.3900
C12A C17A 1.3900
C12A H12A 0.9500
C13A C14A 1.3900
C13A H13A 0.9500
C14A F1A 1.318(10)
C14A C15A 1.3900
C15A C16A 1.3900
C15A H15A 0.9500
C16A C17A 1.3900
C16A H16A 0.9500
N1B C1B 1.316(17)
N1B C5B 1.322(11)
C1B C6B 1.421(11)
C1B C2B 1.60(3)
C2B C3B 1.31(3)
C2B N2B 1.32(3)
C3B C4B 1.42(2)
C3B H3B 0.9500
C4B C5B 1.361(12)
C4B H4B 0.9500
C5B H5B 0.9500
C6B C7B 1.3900
C6B C11B 1.3900
C7B C8B 1.3900
C7B H7B 0.9500
C8B C9B 1.3900
C8B H8B 0.9500
C9B C10B 1.3900
C9B H9B 0.9500
C10B C11B 1.3900
C10B H10B 0.9500
C11B N2B 1.274(14)
N2B C12B 1.59(2)
C12B C17B 1.368(9)
C12B C13B 1.378(10)
C13B C14B 1.336(10)
C13B H13B 0.9500
C14B C15B 1.320(10)
C14B H14B 0.9500
C15B C16B 1.293(10)
C15B F1B 1.50(3)
C16B C17B 1.376(7)
C16B H16B 0.9500
C17B H17B 0.9500

loop_
_geom_torsion_atom_site_label_1
_geom_torsion_atom_site_label_2
_geom_torsion_atom_site_label_3
_geom_torsion_atom_site_label_4
_geom_torsion
C5A N1A C1A C2A -0.1(3)
C5A N1A C1A C6A -177.6(4)
N1A C1A C2A C3A -0.1(3)
C6A C1A C2A C3A 177.8(3)
N1A C1A C2A N2A -178.9(4)
C6A C1A C2A N2A -0.9(4)
C1A C2A C3A C4A -0.1(3)
N2A C2A C3A C4A 178.4(5)
C2A C3A C4A C5A 0.5(3)
C1A N1A C5A C4A 0.6(3)
C3A C4A C5A N1A -0.8(3)
N1A C1A C6A C11A 177.9(5)
C2A C1A C6A C11A 0.2(5)
N1A C1A C6A C7A 1.9(7)
C2A C1A C6A C7A -175.9(4)
C11A C6A C7A C8A 1.2(7)
C1A C6A C7A C8A 176.8(4)
C6A C7A C8A C9A 0.6(5)
C7A C8A C9A C10A -1.1(5)
C8A C9A C10A C11A 0.0(7)
C7A C6A C11A N2A 177.3(5)
C1A C6A C11A N2A 0.6(8)
C7A C6A C11A C10A -2.4(11)
C1A C6A C11A C10A -179.1(7)
C9A C10A C11A C6A 1.8(10)
C9A C10A C11A N2A -177.9(7)
C6A C11A N2A C17A -176.9(7)
C10A C11A N2A C17A 2.8(14)
C6A C11A N2A C2A -1.1(9)
C10A C11A N2A C2A 178.6(7)
C3A C2A N2A C17A -1.3(9)
C1A C2A N2A C17A 177.2(6)
C3A C2A N2A C11A -177.4(5)
C1A C2A N2A C11A 1.2(6)
C17A C12A C13A C14A 0.0
C12A C13A C14A F1A -179.6(8)
C12A C13A C14A C15A 0.0
F1A C14A C15A C16A 179.6(8)
C13A C14A C15A C16A 0.0
C14A C15A C16A C17A 0.0
C11A N2A C17A C16A -58.9(10)
C2A N2A C17A C16A 126.2(6)
C11A N2A C17A C12A 119.9(8)
C2A N2A C17A C12A -55.1(8)
C15A C16A C17A N2A 178.7(6)
C15A C16A C17A C12A 0.0
C13A C12A C17A N2A -178.8(5)
C13A C12A C17A C16A 0.0
C5B N1B C1B C6B 176.5(15)
C5B N1B C1B C2B -1(2)
N1B C1B C2B C3B 3(3)
C6B C1B C2B C3B -175.0(19)
N1B C1B C2B N2B 176.7(16)
C6B C1B C2B N2B -2(2)
N2B C2B C3B C4B -171(4)
C1B C2B C3B C4B -4(3)
C2B C3B C4B C5B 2(3)
C1B N1B C5B C4B -1(2)
C3B C4B C5B N1B 1(2)
N1B C1B C6B C7B 5(2)
C2B C1B C6B C7B -177.1(12)
N1B C1B C6B C11B -176.1(14)
C2B C1B C6B C11B 1.9(14)
C11B C6B C7B C8B 0.0
C1B C6B C7B C8B 178.9(13)
C6B C7B C8B C9B 0.0
C7B C8B C9B C10B 0.0
C8B C9B C10B C11B 0.0
C9B C10B C11B N2B -176.9(18)
C9B C10B C11B C6B 0.0
C7B C6B C11B N2B 177.7(14)
C1B C6B C11B N2B -1.4(13)
C7B C6B C11B C10B 0.0
C1B C6B C11B C10B -179.1(10)
C10B C11B N2B C2B 177.3(18)
C6B C11B N2B C2B 0(3)
C10B C11B N2B C12B -5(3)
C6B C11B N2B C12B 178.0(16)
C3B C2B N2B C11B 169(4)
C1B C2B N2B C11B 1(3)
C3B C2B N2B C12B -9(6)
C1B C2B N2B C12B -177.0(16)
C11B N2B C12B C17B 124.0(19)
C2B N2B C12B C17B -58(2)
C11B N2B C12B C13B -53(3)
C2B N2B C12B C13B 125(2)
C17B C12B C13B C14B -2.4(10)
N2B C12B C13B C14B 174.0(18)
C12B C13B C14B C15B 3.9(10)
C13B C14B C15B C16B -0.9(11)
C13B C14B C15B F1B 178(2)
C14B C15B C16B C17B -3.7(12)
F1B C15B C16B C17B 177(2)
C13B C12B C17B C16B -2.4(10)
N2B C12B C17B C16B -179.0(15)
C15B C16B C17B C12B 5.0(10)
